data_7243286
loop_
_publ_author_name
'Bebi\'c, Nikol'
'Topi\'c, Edi'
'Mandari\'c, Mirna'
'Hrenar, Tomica'
'Vrdoljak, Vi\<snja'

_publ_section_title
;
 Extending the structural landscape of Mo(vi) hydrazonato
 inorganic--organic POM-hybrids: an experimental and computational study
;
_journal_issue 36
_journal_name_full CrystEngComm
_journal_page_first 6349
_journal_page_last 6358
_journal_paper_doi 10.1039/D1CE00861G
_journal_volume 23
_journal_year 2021
_chemical_formula_moiety 'Mo8 O26, 2(C13 H13 Mo N3 O6), 2(H2 O), 4(C2 H3 N)'
_chemical_formula_sum 'C34 H42 Mo10 N10 O40'
_chemical_formula_weight 2190.17
_chemical_name_systematic
'bis((aquo)-dioxo-(N-(2-oxy-4-hydroxybenzylidene)isonicotinylhydrazonium)-molybdenum(vi)) octamolybdate acetonitrile solvate hydrate'
_space_group_crystal_system triclinic
_space_group_IT_number 2
_space_group_name_Hall '-P 1'
_space_group_name_H-M_alt 'P -1'
_atom_sites_solution_hydrogens mixed
_audit_creation_date 2021-07-15
_audit_creation_method
;
Olex2 1.2
(compiled 2018.05.29 svn.r3508 for OlexSys, GUI svn.r5506)
;
_audit_update_record
;
2021-07-15 deposited with the CCDC.	2021-07-29 downloaded from the CCDC.
;
_cell_angle_alpha 83.396(4)
_cell_angle_beta 83.567(3)
_cell_angle_gamma 73.581(4)
_cell_formula_units_Z 1
_cell_length_a 7.9678(3)
_cell_length_b 10.7556(6)
_cell_length_c 18.9607(7)
_cell_measurement_reflns_used 3811
_cell_measurement_temperature 150
_cell_measurement_theta_max 31.4370
_cell_measurement_theta_min 4.1290
_cell_volume 1542.89(12)
_computing_cell_refinement 'CrysAlisPro 1.171.39.46e (Rigaku OD, 2018)'
_computing_data_collection 'CrysAlisPro 1.171.39.46e (Rigaku OD, 2018)'
_computing_data_reduction 'CrysAlisPro 1.171.39.46e (Rigaku OD, 2018)'
_computing_molecular_graphics 'Olex2 (Dolomanov et al., 2009)'
_computing_publication_material 'Olex2 (Dolomanov et al., 2009)'
_computing_structure_refinement 'ShelXL (Sheldrick, 2015)'
_computing_structure_solution 'ShelXT (Sheldrick, 2015)'
_diffrn_ambient_temperature 150.0
_diffrn_detector_area_resol_mean 16.3426
_diffrn_detector_type Sapphire3
_diffrn_measured_fraction_theta_full 0.995
_diffrn_measured_fraction_theta_max 0.995
_diffrn_measurement_details
;
List of Runs (angles in degrees, time in seconds):

  # Type    Start    End  Width  t~exp~   \w     \q     \k     \f   Frames
#--------------------------------------------------------------------------
  1  \w     27.00  52.00   1.00    5.00    --   28.34 -57.00 150.00   25
  2  \w     53.00  97.00   1.00    5.00    --   28.34  57.00 -60.00   44
  3  \w     -9.00  77.00   1.00    5.00    --   28.34-107.00  24.00   86
  4  \w    -24.00  64.00   1.00    5.00    --   28.34 -99.00 -90.00   88
  5  \w    -42.00 -12.00   1.00    5.00    --   28.34 -57.00 150.00   30
  6  \w      1.00  35.00   1.00    5.00    --  -31.31  57.00-180.00   34
  7  \w   -102.00 -53.00   1.00    5.00    --  -31.31 -57.00  30.00   49
  8  \w    -88.00 -26.00   1.00    5.00    --  -31.31 -77.00  90.00   62
  9  \w   -113.00 -44.00   1.00    5.00    --  -31.31 179.00  60.00   69
;
_diffrn_measurement_device 'four-circle diffractometer'
_diffrn_measurement_device_type 'Xcalibur, Sapphire3'
_diffrn_measurement_method '\w scans'
_diffrn_radiation_type MoK\a
_diffrn_radiation_wavelength 0.71073
_diffrn_reflns_av_R_equivalents 0.0431
_diffrn_reflns_av_unetI/netI 0.0669
_diffrn_reflns_Laue_measured_fraction_full 0.995
_diffrn_reflns_Laue_measured_fraction_max 0.995
_diffrn_reflns_limit_h_max 9
_diffrn_reflns_limit_h_min -9
_diffrn_reflns_limit_k_max 12
_diffrn_reflns_limit_k_min -12
_diffrn_reflns_limit_l_max 22
_diffrn_reflns_limit_l_min -21
_diffrn_reflns_number 11239
_diffrn_reflns_point_group_measured_fraction_full 0.995
_diffrn_reflns_point_group_measured_fraction_max 0.995
_diffrn_reflns_theta_full 24.999
_diffrn_reflns_theta_max 24.999
_diffrn_reflns_theta_min 4.039
_exptl_absorpt_coefficient_mu 2.068
_exptl_absorpt_correction_T_max 1.00000
_exptl_absorpt_correction_T_min 0.96073
_exptl_absorpt_correction_type multi-scan
_exptl_absorpt_process_details
;
CrysAlisPro 1.171.39.46e (Rigaku Oxford Diffraction, 2018)
Empirical absorption correction using spherical harmonics,
 implemented in SCALE3 ABSPACK scaling algorithm.
;
_exptl_crystal_colour yellow
_exptl_crystal_colour_primary yellow
_exptl_crystal_density_diffrn 2.357
_exptl_crystal_description plate
_exptl_crystal_F_000 1056
_exptl_crystal_size_max 0.21
_exptl_crystal_size_mid 0.17
_exptl_crystal_size_min 0.04
_refine_diff_density_max 1.309
_refine_diff_density_min -0.749
_refine_diff_density_rms 0.176
_refine_ls_extinction_method none
_refine_ls_goodness_of_fit_ref 1.074
_refine_ls_hydrogen_treatment mixed
_refine_ls_matrix_type full
_refine_ls_number_parameters 436
_refine_ls_number_reflns 5423
_refine_ls_number_restraints 2
_refine_ls_restrained_S_all 1.074
_refine_ls_R_factor_all 0.0639
_refine_ls_R_factor_gt 0.0416
_refine_ls_shift/su_max 0.001
_refine_ls_shift/su_mean 0.000
_refine_ls_structure_factor_coef Fsqd
_refine_ls_weighting_details 'w=1/[\s^2^(Fo^2^)+(0.0329P)^2^+1.2941P] where P=(Fo^2^+2Fc^2^)/3'
_refine_ls_weighting_scheme calc
_refine_ls_wR_factor_gt 0.0873
_refine_ls_wR_factor_ref 0.1026
_reflns_Friedel_coverage 0.000
_reflns_number_gt 4028
_reflns_number_total 5423
_reflns_threshold_expression 'I > 2\s(I)'
_cod_data_source_file d1ce00861g3.cif
_cod_data_source_block exp_5003
_cod_depositor_comments 'Adding full bibliography for 7243285--7243294.cif.'
_cod_original_cell_volume 1542.90(12)
_cod_database_code 7243286
_shelx_shelxl_version_number 2018/3
_shelx_space_group_comment
;
The symmetry employed for this shelxl refinement is uniquely defined
by the following loop, which should always be used as a source of
symmetry information in preference to the above space-group names.
They are only intended as comments.
;
_shelx_estimated_absorpt_t_max 0.922
_shelx_estimated_absorpt_t_min 0.671
_olex2_refinement_description
;
1. Fixed Uiso
 At 1.2 times of:
  All C(H) groups, All N(H) groups, All N(H,H) groups
 At 1.5 times of:
  All C(H,H,H) groups, All O(H) groups, All O(H,H) groups
2. Restrained distances
 H6A-O6
 0.86 with sigma of 0.02
 O6-H6B
 0.86 with sigma of 0.02
3.a Free rotating group:
 O7(H7A,H7B)
3.b Aromatic/amide H refined with riding coordinates:
 N2(H2), N3(H3), C5(H5A), C7(H7), C6(H6), C3(H3A), C10(H10), C12(H12),
 C11(H11), C13(H13)
3.c Idealised Me refined as rotating group:
 C17(H17A,H17B,H17C), C15(H15A,H15B,H15C)
3.d Idealised tetrahedral OH refined as rotating group:
 O5(H5)
;
_olex2_submission_special_instructions 'No special instructions were received'
_oxdiff_exptl_absorpt_empirical_details
;
Empirical correction (ABSPACK) includes:
- Absorption correction using spherical harmonics
- Frame scaling
;

loop_
_space_group_symop_operation_xyz
'x, y, z'
'-x, -y, -z'

loop_
_atom_site_label
_atom_site_type_symbol
_atom_site_fract_x
_atom_site_fract_y
_atom_site_fract_z
_atom_site_U_iso_or_equiv
_atom_site_adp_type
_atom_site_occupancy
_atom_site_site_symmetry_order
_atom_site_calc_flag
_atom_site_refinement_flags_posn
_atom_site_refinement_flags_adp
_atom_site_refinement_flags_occupancy
_atom_site_disorder_assembly
_atom_site_disorder_group
Mo5 Mo -0.13973(7) 0.70060(5) 1.09603(3) 0.01407(15) Uani 1 1 d . . . . .
Mo4 Mo -0.21889(7) 0.53973(5) 0.97608(3) 0.01201(15) Uani 1 1 d . . . . .
Mo2 Mo 0.06784(7) 0.62602(5) 0.86432(3) 0.01379(15) Uani 1 1 d . . . . .
Mo3 Mo 0.15514(7) 0.78905(5) 0.98382(3) 0.01431(15) Uani 1 1 d . . . . .
Mo1 Mo 0.82819(9) 0.78833(6) 0.40785(3) 0.02644(18) Uani 1 1 d . . . . .
O12 O -0.0153(5) 0.6302(4) 0.9842(2) 0.0124(9) Uani 1 1 d . . . . .
O9 O -0.0696(5) 0.4980(4) 0.8870(2) 0.0129(9) Uani 1 1 d . . . . .
O17 O 0.0564(5) 0.7683(4) 1.0807(2) 0.0145(10) Uani 1 1 d . . . . .
O18 O -0.2448(5) 0.5594(4) 1.0775(2) 0.0134(9) Uani 1 1 d . . . . .
O10 O 0.2307(5) 0.7042(4) 0.8949(2) 0.0146(10) Uani 1 1 d . . . . .
O16 O -0.3155(5) 0.4118(4) 0.9785(2) 0.0141(10) Uani 1 1 d . . . . .
O20 O -0.1837(6) 0.7023(4) 1.1859(2) 0.0205(11) Uani 1 1 d . . . . .
O14 O -0.0143(5) 0.9093(4) 0.9505(2) 0.0171(10) Uani 1 1 d . . . . .
O11 O -0.0968(6) 0.7590(4) 0.8405(2) 0.0171(10) Uani 1 1 d . . . . .
O15 O -0.3685(5) 0.6743(4) 0.9439(2) 0.0164(10) Uani 1 1 d . . . . .
O19 O -0.3000(6) 0.8256(4) 1.0613(2) 0.0193(10) Uani 1 1 d . . . . .
O8 O 0.1789(6) 0.5744(4) 0.7857(2) 0.0210(11) Uani 1 1 d . . . . .
O13 O 0.3142(6) 0.8622(4) 0.9924(2) 0.0205(11) Uani 1 1 d . . . . .
O2 O 1.0028(6) 0.7048(5) 0.3309(2) 0.0249(11) Uani 1 1 d . . . . .
O1 O 0.6206(7) 0.7902(5) 0.4699(3) 0.0340(13) Uani 1 1 d . . . . .
O6 O 0.6546(7) 0.7483(5) 0.3238(3) 0.0313(13) Uani 1 1 d D . . . .
O5 O 0.2437(8) 0.7346(5) 0.6714(3) 0.0438(15) Uani 1 1 d . . . . .
H5 H 0.212284 0.676608 0.698774 0.066 Uiso 1 1 calc GR . . . .
N1 N 0.8597(7) 0.5747(5) 0.4239(3) 0.0207(13) Uani 1 1 d . . . . .
O3 O 0.9738(7) 0.7829(5) 0.4675(3) 0.0382(14) Uani 1 1 d . . . . .
O4 O 0.7796(7) 0.9426(5) 0.3680(3) 0.0366(14) Uani 1 1 d . . . . .
O7 O -0.3777(8) 0.9491(6) 0.9159(4) 0.0443(15) Uani 1 1 d . . . . .
H7A H -0.282053 0.943365 0.933532 0.067 Uiso 1 1 d G . . . .
H7B H -0.438922 1.028005 0.913028 0.067 Uiso 1 1 d G . . . .
N2 N 0.9801(7) 0.5018(6) 0.3754(3) 0.0249(14) Uani 1 1 d . . . . .
H2 H 1.006745 0.416627 0.375481 0.030 Uiso 1 1 calc R . . . .
N3 N 1.4561(8) 0.4132(8) 0.1828(4) 0.0409(19) Uani 1 1 d . . . . .
H3 H 1.545733 0.378287 0.153151 0.049 Uiso 1 1 calc R . . . .
C2 C 0.5716(9) 0.7070(7) 0.5225(3) 0.0205(16) Uani 1 1 d . . . . .
C1 C 0.6548(9) 0.5722(7) 0.5262(4) 0.0224(16) Uani 1 1 d . . . . .
C4 C 0.3791(10) 0.6779(7) 0.6249(4) 0.0264(17) Uani 1 1 d . . . . .
C5 C 0.4562(10) 0.5453(7) 0.6301(4) 0.0270(18) Uani 1 1 d . . . . .
H5A H 0.415991 0.490645 0.667148 0.032 Uiso 1 1 calc R . . . .
C8 C 1.0471(9) 0.5770(7) 0.3303(4) 0.0247(17) Uani 1 1 d . . . . .
C7 C 0.7891(9) 0.5109(7) 0.4745(4) 0.0233(17) Uani 1 1 d . . . . .
H7 H 0.827901 0.418564 0.477873 0.028 Uiso 1 1 calc R . . . .
C9 C 1.1876(9) 0.5187(8) 0.2766(4) 0.0257(17) Uani 1 1 d . . . . .
C6 C 0.5905(9) 0.4931(7) 0.5815(4) 0.0240(16) Uani 1 1 d . . . . .
H6 H 0.642007 0.401717 0.584902 0.029 Uiso 1 1 calc R . . . .
C3 C 0.4361(10) 0.7588(8) 0.5723(4) 0.035(2) Uani 1 1 d . . . . .
H3A H 0.382823 0.849965 0.569931 0.043 Uiso 1 1 calc R . . . .
C16 C -0.7524(15) 0.9890(8) 0.7976(4) 0.042(2) Uani 1 1 d . . . . .
N5 N -0.6082(13) 0.9649(8) 0.8053(4) 0.063(2) Uani 1 1 d . . . . .
C10 C 1.2685(9) 0.5996(8) 0.2309(4) 0.0315(19) Uani 1 1 d . . . . .
H10 H 1.229868 0.691388 0.232446 0.038 Uiso 1 1 calc R . . . .
C12 C 1.3788(10) 0.3341(9) 0.2242(5) 0.038(2) Uani 1 1 d . . . . .
H12 H 1.417432 0.242765 0.220886 0.046 Uiso 1 1 calc R . . . .
C11 C 1.4062(9) 0.5437(9) 0.1832(4) 0.0323(19) Uani 1 1 d . . . . .
H11 H 1.464342 0.596203 0.151448 0.039 Uiso 1 1 calc R . . . .
C13 C 1.2417(9) 0.3868(8) 0.2721(4) 0.0319(19) Uani 1 1 d . . . . .
H13 H 1.184164 0.331716 0.302110 0.038 Uiso 1 1 calc R . . . .
C17 C -0.9378(12) 1.0198(8) 0.7884(4) 0.041(2) Uani 1 1 d . . . . .
H17A H -0.967452 1.089417 0.749940 0.062 Uiso 1 1 calc GR . . . .
H17B H -1.005680 1.048658 0.832764 0.062 Uiso 1 1 calc GR . . . .
H17C H -0.965909 0.942293 0.776189 0.062 Uiso 1 1 calc GR . . . .
C14 C 0.2249(14) 0.9720(13) 0.3535(6) 0.068(3) Uani 1 1 d . . . . .
C15 C 0.1239(19) 1.0585(13) 0.4030(7) 0.099(4) Uani 1 1 d . . . . .
H15A H 0.008972 1.102286 0.385351 0.148 Uiso 1 1 calc GR . . . .
H15B H 0.184841 1.123558 0.408933 0.148 Uiso 1 1 calc GR . . . .
H15C H 0.107757 1.009685 0.448998 0.148 Uiso 1 1 calc GR . . . .
N4 N 0.3010(12) 0.8957(13) 0.3184(8) 0.122(5) Uani 1 1 d . . . A 2
H6A H 0.547(6) 0.786(12) 0.318(7) 0.147 Uiso 1 1 d DR . . . .
H6B H 0.709(16) 0.670(5) 0.315(7) 0.147 Uiso 1 1 d DR . . . .

loop_
_atom_site_aniso_label
_atom_site_aniso_U_11
_atom_site_aniso_U_22
_atom_site_aniso_U_33
_atom_site_aniso_U_23
_atom_site_aniso_U_13
_atom_site_aniso_U_12
Mo5 0.0125(3) 0.0137(3) 0.0161(3) -0.0043(2) 0.0019(2) -0.0037(3)
Mo4 0.0094(3) 0.0128(3) 0.0137(3) -0.0026(2) 0.0008(2) -0.0030(2)
Mo2 0.0135(3) 0.0145(3) 0.0134(3) -0.0018(2) 0.0009(2) -0.0046(3)
Mo3 0.0131(3) 0.0128(3) 0.0173(3) -0.0034(2) 0.0012(2) -0.0041(3)
Mo1 0.0340(4) 0.0204(4) 0.0214(4) -0.0034(3) 0.0073(3) -0.0048(3)
O12 0.011(2) 0.011(2) 0.016(2) -0.0047(17) 0.0025(18) -0.0042(19)
O9 0.011(2) 0.014(2) 0.014(2) -0.0031(17) 0.0007(18) -0.003(2)
O17 0.014(2) 0.012(2) 0.019(3) -0.0019(18) -0.0025(19) -0.005(2)
O18 0.011(2) 0.015(2) 0.015(2) -0.0049(18) -0.0008(18) -0.004(2)
O10 0.011(2) 0.017(2) 0.015(2) -0.0011(18) 0.0045(18) -0.005(2)
O16 0.011(2) 0.015(2) 0.017(2) 0.0016(18) 0.0027(18) -0.006(2)
O20 0.023(3) 0.021(3) 0.019(3) -0.0086(19) -0.001(2) -0.005(2)
O14 0.017(2) 0.017(3) 0.018(3) -0.0058(19) 0.0036(19) -0.004(2)
O11 0.018(2) 0.019(3) 0.015(3) 0.0040(19) -0.0004(19) -0.008(2)
O15 0.009(2) 0.020(3) 0.019(3) -0.0048(19) 0.0001(19) -0.003(2)
O19 0.015(2) 0.014(3) 0.027(3) -0.0066(19) 0.001(2) -0.001(2)
O8 0.024(3) 0.023(3) 0.017(3) -0.0009(19) 0.002(2) -0.010(2)
O13 0.019(2) 0.018(3) 0.026(3) -0.005(2) 0.003(2) -0.010(2)
O2 0.021(3) 0.023(3) 0.027(3) -0.007(2) 0.007(2) -0.002(2)
O1 0.042(3) 0.027(3) 0.025(3) 0.001(2) 0.016(2) -0.004(3)
O6 0.027(3) 0.028(3) 0.031(3) -0.001(2) 0.005(2) 0.003(3)
O5 0.054(4) 0.038(3) 0.030(3) -0.004(3) 0.026(3) -0.009(3)
N1 0.018(3) 0.023(3) 0.017(3) -0.005(2) 0.006(2) 0.000(3)
O3 0.056(4) 0.029(3) 0.032(3) -0.009(2) -0.003(3) -0.012(3)
O4 0.048(4) 0.024(3) 0.031(3) 0.000(2) 0.011(3) -0.006(3)
O7 0.033(3) 0.038(4) 0.065(4) -0.013(3) -0.007(3) -0.009(3)
N2 0.021(3) 0.022(3) 0.028(4) -0.008(3) -0.001(3) 0.001(3)
N3 0.010(3) 0.070(6) 0.042(4) -0.039(4) 0.000(3) 0.004(4)
C2 0.026(4) 0.019(4) 0.012(4) 0.001(3) 0.003(3) -0.003(3)
C1 0.021(4) 0.026(4) 0.020(4) 0.003(3) -0.002(3) -0.007(3)
C4 0.032(4) 0.033(5) 0.013(4) -0.007(3) 0.011(3) -0.010(4)
C5 0.030(4) 0.035(5) 0.021(4) 0.007(3) -0.006(3) -0.019(4)
C8 0.015(4) 0.032(5) 0.028(4) -0.011(3) -0.002(3) -0.004(3)
C7 0.033(4) 0.022(4) 0.021(4) -0.003(3) -0.005(3) -0.017(4)
C9 0.016(4) 0.042(5) 0.019(4) -0.015(3) -0.005(3) -0.002(4)
C6 0.031(4) 0.024(4) 0.020(4) -0.005(3) -0.007(3) -0.009(4)
C3 0.039(5) 0.030(5) 0.027(5) 0.000(3) 0.008(4) 0.003(4)
C16 0.081(8) 0.018(4) 0.029(5) 0.000(3) -0.023(5) -0.008(5)
N5 0.075(6) 0.049(5) 0.060(6) -0.010(4) -0.041(5) 0.002(5)
C10 0.015(4) 0.041(5) 0.034(5) -0.013(4) -0.001(3) 0.003(4)
C12 0.029(5) 0.045(6) 0.044(6) -0.021(4) -0.013(4) -0.005(4)
C11 0.019(4) 0.056(6) 0.022(4) -0.011(4) -0.001(3) -0.008(4)
C13 0.018(4) 0.042(5) 0.037(5) -0.020(4) -0.005(3) -0.002(4)
C17 0.068(7) 0.037(5) 0.027(5) 0.008(4) -0.002(4) -0.031(5)
C14 0.037(6) 0.090(10) 0.077(8) -0.027(7) -0.012(6) -0.007(6)
C15 0.128(12) 0.085(10) 0.088(10) -0.034(7) 0.020(9) -0.036(9)
N4 0.033(6) 0.149(12) 0.190(13) -0.103(10) 0.005(7) -0.003(7)

loop_
_atom_type_symbol
_atom_type_description
_atom_type_scat_dispersion_real
_atom_type_scat_dispersion_imag
_atom_type_scat_source
C C 0.0033 0.0016 'International Tables Vol C Tables 4.2.6.8 and 6.1.1.4'
H H 0.0000 0.0000 'International Tables Vol C Tables 4.2.6.8 and 6.1.1.4'
Mo Mo -1.6832 0.6857 'International Tables Vol C Tables 4.2.6.8 and 6.1.1.4'
N N 0.0061 0.0033 'International Tables Vol C Tables 4.2.6.8 and 6.1.1.4'
O O 0.0106 0.0060 'International Tables Vol C Tables 4.2.6.8 and 6.1.1.4'

loop_
_geom_angle_atom_site_label_1
_geom_angle_atom_site_label_2
_geom_angle_atom_site_label_3
_geom_angle
_geom_angle_site_symmetry_1
_geom_angle_site_symmetry_3
_geom_angle_publ_flag
O9 Mo5 O12 71.11(14) 2_567 . ?
O17 Mo5 O12 77.92(16) . . ?
O17 Mo5 O9 83.99(16) . 2_567 ?
O17 Mo5 O18 146.80(18) . . ?
O18 Mo5 O12 73.01(15) . . ?
O18 Mo5 O9 71.79(15) . 2_567 ?
O20 Mo5 O12 160.63(19) . . ?
O20 Mo5 O9 89.54(18) . 2_567 ?
O20 Mo5 O17 101.5(2) . . ?
O20 Mo5 O18 100.67(19) . . ?
O19 Mo5 O12 94.01(18) . . ?
O19 Mo5 O9 162.62(18) . 2_567 ?
O19 Mo5 O17 102.06(19) . . ?
O19 Mo5 O18 95.70(19) . . ?
O19 Mo5 O20 104.9(2) . . ?
O12 Mo4 Mo2 85.74(10) 2_567 . ?
O12 Mo4 Mo2 45.85(11) . . ?
O12 Mo4 O12 75.40(16) . 2_567 ?
O9 Mo4 Mo2 35.82(12) . . ?
O9 Mo4 O12 78.09(16) . . ?
O9 Mo4 O12 77.72(15) . 2_567 ?
O18 Mo4 Mo2 125.13(12) . . ?
O18 Mo4 O12 78.64(16) . 2_567 ?
O18 Mo4 O12 79.28(16) . . ?
O18 Mo4 O9 150.62(17) . . ?
O16 Mo4 Mo2 131.21(14) . . ?
O16 Mo4 O12 156.88(18) . . ?
O16 Mo4 O12 81.55(17) . 2_567 ?
O16 Mo4 O9 95.39(18) . . ?
O16 Mo4 O18 98.12(18) . . ?
O15 Mo4 Mo2 87.42(14) . . ?
O15 Mo4 O12 97.24(18) . . ?
O15 Mo4 O12 172.28(17) . 2_567 ?
O15 Mo4 O9 98.70(19) . . ?
O15 Mo4 O18 102.53(19) . . ?
O15 Mo4 O16 105.7(2) . . ?
O12 Mo2 Mo4 41.99(10) . . ?
O12 Mo2 O18 72.19(14) . 2_567 ?
O9 Mo2 Mo4 35.81(12) . . ?
O9 Mo2 O12 74.41(16) . . ?
O9 Mo2 O18 72.20(15) . 2_567 ?
O18 Mo2 Mo4 79.68(10) 2_567 . ?
O10 Mo2 Mo4 120.58(12) . . ?
O10 Mo2 O12 78.60(16) . . ?
O10 Mo2 O9 147.12(17) . . ?
O10 Mo2 O18 81.96(16) . 2_567 ?
O11 Mo2 Mo4 86.47(14) . . ?
O11 Mo2 O12 94.50(18) . . ?
O11 Mo2 O9 98.99(19) . . ?
O11 Mo2 O18 165.45(17) . 2_567 ?
O11 Mo2 O10 101.5(2) . . ?
O11 Mo2 O8 105.1(2) . . ?
O8 Mo2 Mo4 135.75(15) . . ?
O8 Mo2 O12 160.26(19) . . ?
O8 Mo2 O9 99.96(19) . . ?
O8 Mo2 O18 88.07(18) . 2_567 ?
O8 Mo2 O10 99.1(2) . . ?
O17 Mo3 O12 74.31(15) . . ?
O17 Mo3 O10 144.37(17) . . ?
O17 Mo3 O16 77.89(16) . 2_567 ?
O10 Mo3 O12 73.45(15) . . ?
O10 Mo3 O16 77.10(16) . 2_567 ?
O16 Mo3 O12 69.76(14) 2_567 . ?
O14 Mo3 O12 90.06(17) . . ?
O14 Mo3 O17 99.13(19) . . ?
O14 Mo3 O10 95.67(19) . . ?
O14 Mo3 O16 159.71(18) . 2_567 ?
O13 Mo3 O12 164.32(18) . . ?
O13 Mo3 O17 102.66(19) . . ?
O13 Mo3 O10 104.24(19) . . ?
O13 Mo3 O16 94.57(19) . 2_567 ?
O13 Mo3 O14 105.6(2) . . ?
O2 Mo1 O6 75.55(18) . . ?
O2 Mo1 N1 72.21(19) . . ?
O1 Mo1 O2 148.7(2) . . ?
O1 Mo1 O6 81.8(2) . . ?
O1 Mo1 N1 81.4(2) . . ?
N1 Mo1 O6 75.3(2) . . ?
O3 Mo1 O2 97.1(2) . . ?
O3 Mo1 O1 101.0(2) . . ?
O3 Mo1 O6 167.9(2) . . ?
O3 Mo1 N1 93.3(2) . . ?
O3 Mo1 O4 105.6(3) . . ?
O4 Mo1 O2 97.3(2) . . ?
O4 Mo1 O1 102.1(2) . . ?
O4 Mo1 O6 85.1(2) . . ?
O4 Mo1 N1 159.5(2) . . ?
Mo5 O12 Mo3 85.21(13) . . ?
Mo4 O12 Mo5 97.81(15) 2_567 . ?
Mo4 O12 Mo5 91.68(14) . . ?
Mo4 O12 Mo4 104.60(16) . 2_567 ?
Mo4 O12 Mo2 92.16(15) . . ?
Mo4 O12 Mo3 164.1(2) . . ?
Mo4 O12 Mo3 91.32(14) 2_567 . ?
Mo2 O12 Mo5 162.7(2) . . ?
Mo2 O12 Mo4 97.55(15) . 2_567 ?
Mo2 O12 Mo3 86.47(13) . . ?
Mo4 O9 Mo5 110.39(18) . 2_567 ?
Mo4 O9 Mo2 108.37(19) . . ?
Mo2 O9 Mo5 104.53(17) . 2_567 ?
Mo5 O17 Mo3 117.4(2) . . ?
Mo5 O18 Mo2 103.03(17) . 2_567 ?
Mo4 O18 Mo5 109.54(19) . . ?
Mo4 O18 Mo2 109.01(18) . 2_567 ?
Mo2 O10 Mo3 115.1(2) . . ?
Mo4 O16 Mo3 117.4(2) . 2_567 ?
C8 O2 Mo1 119.1(4) . . ?
C2 O1 Mo1 135.5(4) . . ?
N2 N1 Mo1 115.0(4) . . ?
C7 N1 Mo1 128.2(5) . . ?
C7 N1 N2 116.6(6) . . ?
C8 N2 N1 110.0(6) . . ?
C12 N3 C11 124.2(7) . . ?
O1 C2 C1 121.3(6) . . ?
O1 C2 C3 117.8(6) . . ?
C3 C2 C1 120.9(6) . . ?
C2 C1 C7 124.0(6) . . ?
C2 C1 C6 117.0(6) . . ?
C6 C1 C7 118.8(7) . . ?
O5 C4 C5 121.9(7) . . ?
O5 C4 C3 116.9(7) . . ?
C3 C4 C5 121.2(7) . . ?
C6 C5 C4 119.6(7) . . ?
O2 C8 C9 117.2(7) . . ?
N2 C8 O2 123.6(6) . . ?
N2 C8 C9 119.0(7) . . ?
N1 C7 C1 123.3(7) . . ?
C10 C9 C8 119.0(7) . . ?
C13 C9 C8 121.2(7) . . ?
C13 C9 C10 119.8(7) . . ?
C5 C6 C1 121.6(7) . . ?
C4 C3 C2 119.7(7) . . ?
N5 C16 C17 179.5(10) . . ?
C11 C10 C9 118.7(8) . . ?
N3 C12 C13 118.6(8) . . ?
N3 C11 C10 118.5(8) . . ?
C9 C13 C12 120.2(8) . . ?
N4 C14 C15 174.1(16) . . ?

loop_
_geom_bond_atom_site_label_1
_geom_bond_atom_site_label_2
_geom_bond_distance
_geom_bond_site_symmetry_2
_geom_bond_publ_flag
Mo5 O12 2.351(4) . ?
Mo5 O9 2.323(4) 2_567 ?
Mo5 O17 1.884(4) . ?
Mo5 O18 2.009(4) . ?
Mo5 O20 1.701(4) . ?
Mo5 O19 1.699(4) . ?
Mo4 Mo2 3.1988(8) . ?
Mo4 O12 2.336(4) 2_567 ?
Mo4 O12 2.141(4) . ?
Mo4 O9 1.972(4) . ?
Mo4 O18 1.940(4) . ?
Mo4 O16 1.750(4) . ?
Mo4 O15 1.695(4) . ?
Mo2 O12 2.297(4) . ?
Mo2 O9 1.973(4) . ?
Mo2 O18 2.332(4) 2_567 ?
Mo2 O10 1.903(4) . ?
Mo2 O11 1.701(4) . ?
Mo2 O8 1.712(4) . ?
Mo3 O12 2.464(4) . ?
Mo3 O17 1.930(4) . ?
Mo3 O10 1.964(4) . ?
Mo3 O16 2.258(4) 2_567 ?
Mo3 O14 1.706(4) . ?
Mo3 O13 1.700(4) . ?
Mo1 O2 2.003(5) . ?
Mo1 O1 1.916(5) . ?
Mo1 O6 2.372(6) . ?
Mo1 N1 2.228(6) . ?
Mo1 O3 1.695(5) . ?
Mo1 O4 1.700(5) . ?
O2 C8 1.320(8) . ?
O1 C2 1.362(8) . ?
O5 C4 1.360(8) . ?
N1 N2 1.387(7) . ?
N1 C7 1.287(8) . ?
N2 C8 1.286(9) . ?
N3 C12 1.325(10) . ?
N3 C11 1.348(10) . ?
C2 C1 1.411(10) . ?
C2 C3 1.385(10) . ?
C1 C7 1.432(10) . ?
C1 C6 1.416(9) . ?
C4 C5 1.381(10) . ?
C4 C3 1.372(10) . ?
C5 C6 1.367(10) . ?
C8 C9 1.475(9) . ?
C9 C10 1.394(10) . ?
C9 C13 1.372(10) . ?
C16 N5 1.127(12) . ?
C16 C17 1.446(13) . ?
C10 C11 1.383(10) . ?
C12 C13 1.372(11) . ?
C14 C15 1.415(15) . ?
C14 N4 1.112(13) . ?
